data_4074376
loop_
_publ_author_name
'Yang, Qing-Zheng'
'Kermagoret, Anthony'
'Agostinho, Magno'
'Siri, Olivier'
'Braunstein, Pierre'

_publ_section_title
;
 Nickel Complexes with Functional
 ZwitterionicN,O-Benzoquinonemonoimine-Type Ligands:&#x00A0; Syntheses,
 Structures, and Catalytic Oligomerization of Ethylene
;
_journal_issue 23
_journal_name_full Organometallics
_journal_page_first 5518
_journal_paper_doi 10.1021/om060600s
_journal_volume 25
_journal_year 2006
_chemical_formula_moiety 'C14 H24 Cl2 N4 Ni O2'
_chemical_formula_sum 'C14 H24 Cl2 N4 Ni O2'
_chemical_formula_weight 409.98
_chemical_name_systematic
; 
 ? 
;
_space_group_IT_number 14
_symmetry_cell_setting monoclinic
_symmetry_space_group_name_Hall '-P 2ybc'
_symmetry_space_group_name_H-M 'P 1 21/c 1'
_atom_sites_solution_hydrogens geom
_atom_sites_solution_primary direct
_atom_sites_solution_secondary difmap
_audit_creation_method SHELXL-97
_cell_angle_alpha 90.00
_cell_angle_beta 104.10(5)
_cell_angle_gamma 90.00
_cell_formula_units_Z 4
_cell_length_a 7.5710(10)
_cell_length_b 9.9000(10)
_cell_length_c 23.534(4)
_cell_measurement_reflns_used 4819
_cell_measurement_temperature 173(2)
_cell_measurement_theta_max 30.034
_cell_measurement_theta_min 0.998
_cell_volume 1710.8(6)
_computing_cell_refinement 'Denzo (Nonius B.V., 1998)'
_computing_data_collection 'Collect (Nonius B.V., 1998)'
_computing_data_reduction 'Denzo (Nonius B.V., 1998)'
_computing_molecular_graphics 'PLATON 98 (Spek, 1998)'
_computing_publication_material 'SHELXL-97 (Sheldrick, 1997)'
_computing_structure_refinement 'SHELXL-97 (Sheldrick, 1997)'
_computing_structure_solution 'SHELXS-97 (Sheldrick, 1997)'
_diffrn_ambient_temperature 173(2)
_diffrn_measured_fraction_theta_full 0.996
_diffrn_measured_fraction_theta_max 0.996
_diffrn_measurement_device_type KappaCCD
_diffrn_measurement_method '\p scans'
_diffrn_radiation_monochromator graphite
_diffrn_radiation_source 'fine-focus sealed tube'
_diffrn_radiation_type MoK\a
_diffrn_radiation_wavelength 0.71070
_diffrn_reflns_av_R_equivalents 0.0214
_diffrn_reflns_av_sigmaI/netI 0.0386
_diffrn_reflns_limit_h_max 10
_diffrn_reflns_limit_h_min -10
_diffrn_reflns_limit_k_max 13
_diffrn_reflns_limit_k_min -13
_diffrn_reflns_limit_l_max 32
_diffrn_reflns_limit_l_min -32
_diffrn_reflns_number 9244
_diffrn_reflns_theta_full 30.01
_diffrn_reflns_theta_max 30.01
_diffrn_reflns_theta_min 1.78
_exptl_absorpt_coefficient_mu 1.460
_exptl_absorpt_correction_type none
_exptl_crystal_colour yellow
_exptl_crystal_density_diffrn 1.592
_exptl_crystal_density_method 'not measured'
_exptl_crystal_description prism
_exptl_crystal_F_000 856
_exptl_crystal_size_max 0.08
_exptl_crystal_size_mid 0.05
_exptl_crystal_size_min 0.04
_refine_diff_density_max 0.460
_refine_diff_density_min -0.540
_refine_diff_density_rms 0.109
_refine_ls_extinction_method none
_refine_ls_goodness_of_fit_ref 1.107
_refine_ls_hydrogen_treatment mixed
_refine_ls_matrix_type full
_refine_ls_number_parameters 216
_refine_ls_number_reflns 4980
_refine_ls_number_restraints 0
_refine_ls_restrained_S_all 1.107
_refine_ls_R_factor_all 0.0441
_refine_ls_R_factor_gt 0.0330
_refine_ls_shift/su_max 0.000
_refine_ls_shift/su_mean 0.000
_refine_ls_structure_factor_coef Fsqd
_refine_ls_weighting_details 'calc w=1/[\s^2^(Fo^2^)+(0.0484P)^2^+0.4020P] where P=(Fo^2^+2Fc^2^)/3'
_refine_ls_weighting_scheme calc
_refine_ls_wR_factor_gt 0.0911
_refine_ls_wR_factor_ref 0.0959
_reflns_number_gt 4177
_reflns_number_total 4980
_reflns_threshold_expression >2sigma(I)
_cod_data_source_file om060600ssi20060704_071756.cif
_cod_data_source_block welt23
_cod_original_sg_symbol_H-M 'P 21/c'
_cod_database_code 4074376

loop_
_symmetry_equiv_pos_as_xyz
'x, y, z'
'-x, y+1/2, -z+1/2'
'-x, -y, -z'
'x, -y-1/2, z-1/2'

loop_
_atom_site_label
_atom_site_type_symbol
_atom_site_fract_x
_atom_site_fract_y
_atom_site_fract_z
_atom_site_U_iso_or_equiv
_atom_site_adp_type
_atom_site_occupancy
_atom_site_symmetry_multiplicity
_atom_site_calc_flag
Ni1 Ni 0.19819(3) 0.78249(2) 0.117871(10) 0.01966(8) Uani 1 1 d
Cl1 Cl 0.02211(6) 0.95608(4) 0.14257(2) 0.02571(11) Uani 1 1 d
Cl2 Cl 0.34695(7) 0.69454(4) 0.20737(2) 0.02784(11) Uani 1 1 d
N1 N 0.1250(2) 0.80104(14) 0.03178(6) 0.0185(3) Uani 1 1 d
O1 O -0.01144(16) 0.63309(12) 0.09409(5) 0.0206(3) Uani 1 1 d
C4 C -0.0651(2) 0.72468(16) -0.06072(8) 0.0181(3) Uani 1 1 d
H4 H -0.0135 0.7849 -0.0836 0.022 Uiso 1 1 calc
N2 N -0.2679(2) 0.62172(15) -0.14535(6) 0.0210(3) Uani 1 1 d
C3 C -0.0031(2) 0.72541(15) 0.00127(8) 0.0163(3) Uani 1 1 d
N3 N 0.4159(2) 0.90947(14) 0.10693(7) 0.0215(3) Uani 1 1 d
C1 C -0.2288(2) 0.55182(17) 0.01110(8) 0.0201(3) Uani 1 1 d
H1 H -0.2887 0.4984 0.0342 0.024 Uiso 1 1 calc
C2 C -0.0852(2) 0.63183(16) 0.03859(7) 0.0169(3) Uani 1 1 d
C5 C -0.1998(2) 0.63674(16) -0.08743(7) 0.0172(3) Uani 1 1 d
C12 C 0.3323(2) 0.98730(17) 0.05369(8) 0.0213(3) Uani 1 1 d
H12A H 0.4287 1.0358 0.0401 0.026 Uiso 1 1 calc
H12B H 0.2481 1.0554 0.0632 0.026 Uiso 1 1 calc
O2 O -0.4150(2) 0.47225(16) -0.07786(6) 0.0361(4) Uani 1 1 d
C6 C -0.2905(2) 0.54653(17) -0.05098(8) 0.0209(3) Uani 1 1 d
C7 C -0.2006(3) 0.68677(17) -0.19115(8) 0.0215(3) Uani 1 1 d
H7A H -0.1286 0.7673 -0.1747 0.026 Uiso 1 1 calc
H7B H -0.3054 0.7179 -0.2223 0.026 Uiso 1 1 calc
C8 C -0.0826(2) 0.59418(17) -0.21795(8) 0.0226(4) Uani 1 1 d
H8A H -0.1543 0.5130 -0.2338 0.027 Uiso 1 1 calc
H8B H -0.0510 0.6416 -0.2512 0.027 Uiso 1 1 calc
N4 N 0.0898(2) 0.55008(15) -0.17583(7) 0.0239(3) Uani 1 1 d
C13 C 0.5673(3) 0.8260(2) 0.09677(11) 0.0348(5) Uani 1 1 d
H13A H 0.5197 0.7604 0.0656 0.052 Uiso 1 1 calc
H13B H 0.6256 0.7781 0.1329 0.052 Uiso 1 1 calc
H13C H 0.6569 0.8843 0.0850 0.052 Uiso 1 1 calc
C14 C 0.4870(3) 1.0032(2) 0.15565(9) 0.0316(4) Uani 1 1 d
H14A H 0.5805 1.0610 0.1459 0.047 Uiso 1 1 calc
H14B H 0.5404 0.9517 0.1912 0.047 Uiso 1 1 calc
H14C H 0.3874 1.0595 0.1623 0.047 Uiso 1 1 calc
C10 C 0.2228(3) 0.6633(2) -0.15799(10) 0.0344(5) Uani 1 1 d
H10A H 0.2585 0.6981 -0.1925 0.052 Uiso 1 1 calc
H10B H 0.3310 0.6300 -0.1295 0.052 Uiso 1 1 calc
H10C H 0.1662 0.7358 -0.1402 0.052 Uiso 1 1 calc
C11 C 0.2279(3) 0.89584(18) 0.00473(8) 0.0249(4) Uani 1 1 d
H11A H 0.1444 0.9499 -0.0258 0.030 Uiso 1 1 calc
H11B H 0.3134 0.8466 -0.0137 0.030 Uiso 1 1 calc
C9 C 0.1775(3) 0.4404(2) -0.20270(10) 0.0408(5) Uani 1 1 d
H9A H 0.0962 0.3620 -0.2106 0.061 Uiso 1 1 calc
H9B H 0.2926 0.4144 -0.1757 0.061 Uiso 1 1 calc
H9C H 0.2013 0.4727 -0.2395 0.061 Uiso 1 1 calc
HN2 H -0.333(3) 0.555(2) -0.1546(10) 0.027(6) Uiso 1 1 d
HN4 H 0.059(3) 0.516(2) -0.1471(11) 0.031(6) Uiso 1 1 d

loop_
_atom_site_aniso_label
_atom_site_aniso_U_11
_atom_site_aniso_U_22
_atom_site_aniso_U_33
_atom_site_aniso_U_23
_atom_site_aniso_U_13
_atom_site_aniso_U_12
Ni1 0.02154(13) 0.02101(13) 0.01445(13) 0.00209(8) 0.00057(9) -0.00537(8)
Cl1 0.0277(2) 0.0288(2) 0.0218(2) -0.00056(16) 0.00813(18) -0.00165(17)
Cl2 0.0345(3) 0.0263(2) 0.0177(2) 0.00380(16) -0.00327(18) -0.00467(17)
N1 0.0208(7) 0.0203(7) 0.0144(7) 0.0015(5) 0.0039(6) -0.0037(5)
O1 0.0240(6) 0.0226(6) 0.0145(6) 0.0024(5) 0.0030(5) -0.0055(5)
C4 0.0214(8) 0.0189(8) 0.0138(8) 0.0015(6) 0.0040(6) -0.0012(6)
N2 0.0224(7) 0.0234(7) 0.0156(7) -0.0021(6) 0.0016(6) -0.0039(6)
C3 0.0171(7) 0.0149(7) 0.0170(8) 0.0014(6) 0.0042(6) 0.0008(6)
N3 0.0198(7) 0.0200(7) 0.0221(8) 0.0002(6) 0.0001(6) -0.0039(5)
C1 0.0195(8) 0.0236(8) 0.0179(8) 0.0021(6) 0.0061(7) -0.0032(6)
C2 0.0182(8) 0.0169(7) 0.0159(8) 0.0016(6) 0.0048(6) 0.0009(6)
C5 0.0181(8) 0.0174(7) 0.0158(8) -0.0003(6) 0.0037(6) 0.0021(6)
C12 0.0219(8) 0.0201(8) 0.0215(9) 0.0018(6) 0.0044(7) -0.0047(6)
O2 0.0338(8) 0.0489(9) 0.0241(8) -0.0038(6) 0.0044(6) -0.0236(7)
C6 0.0181(8) 0.0238(8) 0.0203(9) -0.0003(7) 0.0037(7) -0.0032(6)
C7 0.0272(9) 0.0230(8) 0.0130(8) 0.0012(6) 0.0026(7) 0.0017(7)
C8 0.0282(9) 0.0231(8) 0.0156(8) 0.0008(6) 0.0036(7) 0.0006(7)
N4 0.0279(8) 0.0254(8) 0.0199(8) 0.0065(6) 0.0089(6) 0.0038(6)
C13 0.0225(9) 0.0281(10) 0.0526(14) 0.0042(9) 0.0071(9) 0.0014(7)
C14 0.0336(11) 0.0307(10) 0.0256(10) -0.0034(8) -0.0026(8) -0.0130(8)
C10 0.0260(10) 0.0442(12) 0.0338(12) 0.0007(9) 0.0091(9) -0.0042(9)
C11 0.0284(9) 0.0257(9) 0.0207(9) 0.0024(7) 0.0058(7) -0.0101(7)
C9 0.0555(14) 0.0356(11) 0.0371(13) 0.0068(9) 0.0223(11) 0.0209(10)

loop_
_atom_type_symbol
_atom_type_description
_atom_type_scat_dispersion_real
_atom_type_scat_dispersion_imag
_atom_type_scat_source
C C 0.0033 0.0016 'International Tables Vol C Tables 4.2.6.8 and 6.1.1.4'
H H 0.0000 0.0000 'International Tables Vol C Tables 4.2.6.8 and 6.1.1.4'
Ni Ni 0.3393 1.1124 'International Tables Vol C Tables 4.2.6.8 and 6.1.1.4'
Cl Cl 0.1484 0.1585 'International Tables Vol C Tables 4.2.6.8 and 6.1.1.4'
O O 0.0106 0.0060 'International Tables Vol C Tables 4.2.6.8 and 6.1.1.4'
N N 0.0061 0.0033 'International Tables Vol C Tables 4.2.6.8 and 6.1.1.4'

loop_
_geom_angle_atom_site_label_1
_geom_angle_atom_site_label_2
_geom_angle_atom_site_label_3
_geom_angle
N1 Ni1 N3 81.58(6)
N1 Ni1 O1 77.96(5)
N3 Ni1 O1 156.73(5)
N1 Ni1 Cl2 157.78(5)
N3 Ni1 Cl2 96.47(4)
O1 Ni1 Cl2 98.28(3)
N1 Ni1 Cl1 98.78(4)
N3 Ni1 Cl1 95.79(4)
O1 Ni1 Cl1 98.15(4)
Cl2 Ni1 Cl1 103.431(19)
C3 N1 C11 122.45(15)
C3 N1 Ni1 120.00(11)
C11 N1 Ni1 117.44(11)
C2 O1 Ni1 112.45(10)
C5 C4 C3 119.82(15)
C5 C4 H4 120.1
C3 C4 H4 120.1
C5 N2 C7 125.96(15)
C5 N2 HN2 114.5(16)
C7 N2 HN2 117.2(16)
N1 C3 C4 126.04(15)
N1 C3 C2 113.01(15)
C4 C3 C2 120.94(14)
C14 N3 C12 109.39(14)
C14 N3 C13 109.13(15)
C12 N3 C13 110.08(15)
C14 N3 Ni1 115.06(12)
C12 N3 Ni1 103.02(10)
C13 N3 Ni1 109.98(11)
C2 C1 C6 121.97(15)
C2 C1 H1 119.0
C6 C1 H1 119.0
O1 C2 C1 125.49(15)
O1 C2 C3 116.42(14)
C1 C2 C3 118.08(15)
N2 C5 C4 126.47(15)
N2 C5 C6 113.25(14)
C4 C5 C6 120.27(15)
N3 C12 C11 111.56(14)
N3 C12 H12A 109.3
C11 C12 H12A 109.3
N3 C12 H12B 109.3
C11 C12 H12B 109.3
H12A C12 H12B 108.0
O2 C6 C1 124.36(16)
O2 C6 C5 116.99(16)
C1 C6 C5 118.64(14)
N2 C7 C8 112.90(14)
N2 C7 H7A 109.0
C8 C7 H7A 109.0
N2 C7 H7B 109.0
C8 C7 H7B 109.0
H7A C7 H7B 107.8
N4 C8 C7 113.96(14)
N4 C8 H8A 108.8
C7 C8 H8A 108.8
N4 C8 H8B 108.8
C7 C8 H8B 108.8
H8A C8 H8B 107.7
C9 N4 C10 108.98(16)
C9 N4 C8 109.73(16)
C10 N4 C8 112.68(14)
C9 N4 HN4 106.9(15)
C10 N4 HN4 112.1(16)
C8 N4 HN4 106.3(15)
N3 C13 H13A 109.5
N3 C13 H13B 109.5
H13A C13 H13B 109.5
N3 C13 H13C 109.5
H13A C13 H13C 109.5
H13B C13 H13C 109.5
N3 C14 H14A 109.5
N3 C14 H14B 109.5
H14A C14 H14B 109.5
N3 C14 H14C 109.5
H14A C14 H14C 109.5
H14B C14 H14C 109.5
N4 C10 H10A 109.5
N4 C10 H10B 109.5
H10A C10 H10B 109.5
N4 C10 H10C 109.5
H10A C10 H10C 109.5
H10B C10 H10C 109.5
N1 C11 C12 106.57(14)
N1 C11 H11A 110.4
C12 C11 H11A 110.4
N1 C11 H11B 110.4
C12 C11 H11B 110.4
H11A C11 H11B 108.6
N4 C9 H9A 109.5
N4 C9 H9B 109.5
H9A C9 H9B 109.5
N4 C9 H9C 109.5
H9A C9 H9C 109.5
H9B C9 H9C 109.5

loop_
_geom_bond_atom_site_label_1
_geom_bond_atom_site_label_2
_geom_bond_distance
Ni1 N1 1.9746(15)
Ni1 N3 2.1379(14)
Ni1 O1 2.1417(12)
Ni1 Cl2 2.3037(5)
Ni1 Cl1 2.3337(5)
N1 C3 1.295(2)
N1 C11 1.461(2)
O1 C2 1.289(2)
C4 C5 1.371(2)
C4 C3 1.420(2)
C4 H4 0.9500
N2 C5 1.343(2)
N2 C7 1.451(2)
N2 HN2 0.82(2)
C3 C2 1.511(2)
N3 C14 1.471(2)
N3 C12 1.476(2)
N3 C13 1.479(3)
C1 C2 1.373(2)
C1 C6 1.422(2)
C1 H1 0.9500
C5 C6 1.514(2)
C12 C11 1.526(3)
C12 H12A 0.9900
C12 H12B 0.9900
O2 C6 1.240(2)
C7 C8 1.520(2)
C7 H7A 0.9900
C7 H7B 0.9900
C8 N4 1.499(2)
C8 H8A 0.9900
C8 H8B 0.9900
N4 C9 1.491(3)
N4 C10 1.497(3)
N4 HN4 0.84(2)
C13 H13A 0.9800
C13 H13B 0.9800
C13 H13C 0.9800
C14 H14A 0.9800
C14 H14B 0.9800
C14 H14C 0.9800
C10 H10A 0.9800
C10 H10B 0.9800
C10 H10C 0.9800
C11 H11A 0.9900
C11 H11B 0.9900
C9 H9A 0.9800
C9 H9B 0.9800
C9 H9C 0.9800

loop_
_geom_torsion_atom_site_label_1
_geom_torsion_atom_site_label_2
_geom_torsion_atom_site_label_3
_geom_torsion_atom_site_label_4
_geom_torsion
N3 Ni1 N1 C3 169.26(14)
O1 Ni1 N1 C3 0.40(13)
Cl2 Ni1 N1 C3 82.76(18)
Cl1 Ni1 N1 C3 -96.13(13)
N3 Ni1 N1 C11 -7.05(13)
O1 Ni1 N1 C11 -175.91(13)
Cl2 Ni1 N1 C11 -93.55(15)
Cl1 Ni1 N1 C11 87.56(12)
N1 Ni1 O1 C2 -2.75(11)
N3 Ni1 O1 C2 -31.68(19)
Cl2 Ni1 O1 C2 -160.50(10)
Cl1 Ni1 O1 C2 94.56(11)
C11 N1 C3 C4 -1.7(3)
Ni1 N1 C3 C4 -177.78(13)
C11 N1 C3 C2 177.81(14)
Ni1 N1 C3 C2 1.69(19)
C5 C4 C3 N1 178.54(16)
C5 C4 C3 C2 -0.9(2)
N1 Ni1 N3 C14 148.10(13)
O1 Ni1 N3 C14 176.67(13)
Cl2 Ni1 N3 C14 -54.23(13)
Cl1 Ni1 N3 C14 50.04(13)
N1 Ni1 N3 C12 29.13(11)
O1 Ni1 N3 C12 57.70(18)
Cl2 Ni1 N3 C12 -173.19(10)
Cl1 Ni1 N3 C12 -68.92(10)
N1 Ni1 N3 C13 -88.20(13)
O1 Ni1 N3 C13 -59.6(2)
Cl2 Ni1 N3 C13 69.48(13)
Cl1 Ni1 N3 C13 173.75(12)
Ni1 O1 C2 C1 -176.56(14)
Ni1 O1 C2 C3 4.41(17)
C6 C1 C2 O1 -173.53(16)
C6 C1 C2 C3 5.5(2)
N1 C3 C2 O1 -4.2(2)
C4 C3 C2 O1 175.31(15)
N1 C3 C2 C1 176.71(15)
C4 C3 C2 C1 -3.8(2)
C7 N2 C5 C4 6.1(3)
C7 N2 C5 C6 -175.31(15)
C3 C4 C5 N2 -177.80(16)
C3 C4 C5 C6 3.7(2)
C14 N3 C12 C11 -170.22(15)
C13 N3 C12 C11 69.88(18)
Ni1 N3 C12 C11 -47.38(15)
C2 C1 C6 O2 177.22(18)
C2 C1 C6 C5 -2.7(3)
N2 C5 C6 O2 -0.7(2)
C4 C5 C6 O2 177.91(16)
N2 C5 C6 C1 179.22(15)
C4 C5 C6 C1 -2.1(2)
C5 N2 C7 C8 100.84(19)
N2 C7 C8 N4 -63.8(2)
C7 C8 N4 C9 169.30(16)
C7 C8 N4 C10 -69.08(19)
C3 N1 C11 C12 167.21(15)
Ni1 N1 C11 C12 -16.58(18)
N3 C12 C11 N1 43.54(19)
